data_2212069
loop_
_publ_author_name
'Zhong, Jiang-Chun'
'Wang, Min-Gan'
'Wang, Min'

_publ_section_title {(1<i>R</i>,3S)-3-[(Dimethylamino)methyl]-2,2-dimethylcyclopropyl}diphenylmethanol
_journal_coeditor_code BT2256
_journal_issue 2
_journal_name_full 'Acta Crystallographica Section E'
_journal_page_first o1058
_journal_page_last o1059
_journal_paper_doi 10.1107/S160053680700428X
_journal_volume 63
_journal_year 2007
_chemical_formula_iupac 'C21 H27 N O'
_chemical_formula_moiety 'C21 H27 N O'
_chemical_formula_sum 'C21 H27 N O'
_chemical_formula_weight 309.44
_chemical_name_systematic
;
{(1R,3S)-3-[(Dimethylamino)methyl]-2,2-dimethylcyclopropyl}diphenylmethanol
;
_space_group_IT_number 4
_symmetry_cell_setting monoclinic
_symmetry_space_group_name_Hall 'P 2yb'
_symmetry_space_group_name_H-M 'P 1 21 1'
_atom_sites_solution_hydrogens 'geom or difmap'
_atom_sites_solution_primary direct
_atom_sites_solution_secondary difmap
_audit_creation_method SHELXL97
_cell_angle_alpha 90.00
_cell_angle_beta 94.60(3)
_cell_angle_gamma 90.00
_cell_formula_units_Z 4
_cell_length_a 6.2697(13)
_cell_length_b 16.168(3)
_cell_length_c 18.260(4)
_cell_measurement_reflns_used 10713
_cell_measurement_temperature 293(2)
_cell_measurement_theta_max 25.02
_cell_measurement_theta_min 2.57
_cell_volume 1845.0(7)
_computing_cell_refinement RAPID-AUTO
_computing_data_collection 'RAPID-AUTO (Rigaku, 2000)'
_computing_data_reduction 'CrystalStructure (Rigaku, 2000)'
_computing_molecular_graphics 'XP in SHELXTL (Sheldrick, 1991)'
_computing_publication_material SHELXL97
_computing_structure_refinement 'SHELXL97 (Sheldrick, 1997)'
_computing_structure_solution 'SHELXS97 (Sheldrick, 1997)'
_diffrn_ambient_temperature 293(2)
_diffrn_detector_area_resol_mean 10.00
_diffrn_measured_fraction_theta_full 0.996
_diffrn_measured_fraction_theta_max 0.996
_diffrn_measurement_device_type 'Rigaku R-AXIS RAPID image-plate'
_diffrn_measurement_method \W
_diffrn_radiation_monochromator graphite
_diffrn_radiation_source 'fine-focus sealed tube'
_diffrn_radiation_type MoK\a
_diffrn_radiation_wavelength 0.71073
_diffrn_reflns_av_R_equivalents 0.0445
_diffrn_reflns_av_sigmaI/netI 0.0640
_diffrn_reflns_limit_h_max 7
_diffrn_reflns_limit_h_min -7
_diffrn_reflns_limit_k_max 19
_diffrn_reflns_limit_k_min -19
_diffrn_reflns_limit_l_max 21
_diffrn_reflns_limit_l_min -21
_diffrn_reflns_number 10713
_diffrn_reflns_theta_full 25.02
_diffrn_reflns_theta_max 25.02
_diffrn_reflns_theta_min 2.57
_diffrn_standards_decay_% 0
_diffrn_standards_interval_count 0
_diffrn_standards_interval_time 0
_diffrn_standards_number 0
_exptl_absorpt_coefficient_mu 0.067
_exptl_absorpt_correction_T_max 0.992
_exptl_absorpt_correction_T_min 0.967
_exptl_absorpt_correction_type empirical
_exptl_absorpt_process_details '(ABSCOR; Higashi, 1995)'
_exptl_crystal_colour colourless
_exptl_crystal_density_diffrn 1.114
_exptl_crystal_density_method 'not measured'
_exptl_crystal_description block
_exptl_crystal_F_000 672
_exptl_crystal_size_max 0.50
_exptl_crystal_size_mid 0.45
_exptl_crystal_size_min 0.12
_refine_diff_density_max 0.159
_refine_diff_density_min -0.133
_refine_ls_extinction_coef 0.074(2)
_refine_ls_extinction_expression Fc^*^=kFc[1+0.001xFc^2^\l^3^/sin(2\q)]^-1/4^
_refine_ls_extinction_method 'SHELXL97 (Sheldrick, 1997)'
_refine_ls_goodness_of_fit_ref 0.993
_refine_ls_hydrogen_treatment mixed
_refine_ls_matrix_type full
_refine_ls_number_parameters 424
_refine_ls_number_reflns 3389
_refine_ls_number_restraints 1
_refine_ls_restrained_S_all 0.993
_refine_ls_R_factor_all 0.0678
_refine_ls_R_factor_gt 0.0374
_refine_ls_shift/su_max 0.001
_refine_ls_shift/su_mean 0.000
_refine_ls_structure_factor_coef Fsqd
_refine_ls_weighting_details 'calc w = 1/[\s^2^(Fo^2^)+(0.027P)^2^] where P=(Fo^2^+2Fc^2^)/3'
_refine_ls_weighting_scheme calc
_refine_ls_wR_factor_gt 0.0714
_refine_ls_wR_factor_ref 0.0761
_reflns_number_gt 2089
_reflns_number_total 3389
_reflns_threshold_expression I>2\s(I)
_cod_data_source_file bt2256.cif
_cod_data_source_block I
_cod_original_cell_volume 1845.0(6)
_cod_original_sg_symbol_H-M 'P 21'
_cod_database_code 2212069
_cod_database_fobs_code 2212069

loop_
_symmetry_equiv_pos_as_xyz
'x, y, z'
'-x, y+1/2, -z'

loop_
_atom_site_type_symbol
_atom_site_label
_atom_site_fract_x
_atom_site_fract_y
_atom_site_fract_z
_atom_site_U_iso_or_equiv
_atom_site_adp_type
_atom_site_calc_flag
_atom_site_refinement_flags
_atom_site_occupancy
O O1 0.4567(3) 0.9951(2) 0.90945(11) 0.0538(6) Uani d . 1
H HO1 0.481(6) 1.055(3) 0.9099(19) 0.097(14) Uiso d . 1
O O2 0.5526(3) 0.4558(2) 0.55357(13) 0.0549(6) Uani d . 1
H HO2 0.559(6) 0.421(2) 0.515(2) 0.098(16) Uiso d . 1
N N1 0.6059(5) 1.15110(18) 0.87459(14) 0.0621(8) Uani d . 1
N N2 0.6158(4) 0.32346(18) 0.46635(13) 0.0563(7) Uani d . 1
C C1 0.6550(6) 1.1077(2) 0.80766(17) 0.0635(10) Uani d . 1
H H1A 0.7009 1.1481 0.7729 0.076 Uiso calc R 1
H H1B 0.5249 1.0823 0.7859 0.076 Uiso calc R 1
C C2 0.8257(5) 1.0418(2) 0.81882(14) 0.0552(9) Uani d . 1
H H2 0.9710 1.0623 0.8140 0.066 Uiso calc R 1
C C3 0.8165(5) 0.96729(19) 0.87137(14) 0.0496(8) Uani d . 1
H H3 0.9603 0.9509 0.8911 0.060 Uiso calc R 1
C C4 0.6514(5) 0.9497(2) 0.92625(15) 0.0454(8) Uani d . 1
C C5 0.7349(5) 0.97082(18) 1.00602(15) 0.0484(8) Uani d . 1
C C6 0.9350(6) 1.0016(2) 1.02677(18) 0.0659(10) Uani d . 1
H H6 1.0308 1.0114 0.9914 0.079 Uiso calc R 1
C C7 0.9949(7) 1.0183(2) 1.0998(2) 0.0812(13) Uani d . 1
H H7 1.1294 1.0405 1.1129 0.097 Uiso calc R 1
C C8 0.8591(8) 1.0026(2) 1.1529(2) 0.0803(12) Uani d . 1
H H8 0.9018 1.0132 1.2020 0.096 Uiso calc R 1
C C9 0.6600(8) 0.9712(2) 1.13356(18) 0.0746(11) Uani d . 1
H H9 0.5664 0.9607 1.1694 0.089 Uiso calc R 1
C C10 0.5980(6) 0.9551(2) 1.06044(17) 0.0608(9) Uani d . 1
H H10 0.4627 0.9336 1.0476 0.073 Uiso calc R 1
C C11 0.5993(5) 0.85797(19) 0.92379(15) 0.0446(8) Uani d . 1
C C12 0.3978(6) 0.8279(2) 0.90163(17) 0.0621(9) Uani d . 1
H H12 0.2883 0.8648 0.8876 0.075 Uiso calc R 1
C C13 0.3566(7) 0.7438(3) 0.9000(2) 0.0742(11) Uani d . 1
H H13 0.2198 0.7248 0.8852 0.089 Uiso calc R 1
C C14 0.5159(8) 0.6884(2) 0.9198(2) 0.0783(13) Uani d . 1
H H14 0.4877 0.6319 0.9185 0.094 Uiso calc R 1
C C15 0.7172(8) 0.7166(2) 0.94171(19) 0.0735(12) Uani d . 1
H H15 0.8257 0.6792 0.9557 0.088 Uiso calc R 1
C C16 0.7587(6) 0.8005(2) 0.94301(16) 0.0576(9) Uani d . 1
H H16 0.8964 0.8189 0.9571 0.069 Uiso calc R 1
C C17 0.7876(5) 0.9540(2) 0.78896(15) 0.0509(8) Uani d . 1
C C18 0.5734(5) 0.9311(2) 0.75188(16) 0.0690(11) Uani d . 1
H H18A 0.4626 0.9586 0.7758 0.103 Uiso calc R 1
H H18B 0.5538 0.8723 0.7548 0.103 Uiso calc R 1
H H18C 0.5669 0.9476 0.7012 0.103 Uiso calc R 1
C C19 0.9706(6) 0.9121(2) 0.75433(17) 0.0736(11) Uani d . 1
H H19A 1.1037 0.9279 0.7802 0.110 Uiso calc R 1
H H19B 0.9702 0.9285 0.7038 0.110 Uiso calc R 1
H H19C 0.9538 0.8531 0.7571 0.110 Uiso calc R 1
C C20 0.7942(7) 1.1954(3) 0.9070(2) 0.0894(13) Uani d . 1
H H20A 0.7590 1.2230 0.9510 0.134 Uiso calc R 1
H H20B 0.8389 1.2355 0.8726 0.134 Uiso calc R 1
H H20C 0.9082 1.1568 0.9187 0.134 Uiso calc R 1
C C21 0.4286(7) 1.2093(2) 0.8572(2) 0.0914(13) Uani d . 1
H H21A 0.3066 1.1797 0.8356 0.137 Uiso calc R 1
H H21B 0.4717 1.2502 0.8233 0.137 Uiso calc R 1
H H21C 0.3919 1.2359 0.9015 0.137 Uiso calc R 1
C C22 0.6997(6) 0.2854(2) 0.53611(17) 0.0652(10) Uani d . 1
H H22A 0.7317 0.2278 0.5271 0.078 Uiso calc R 1
H H22B 0.5885 0.2869 0.5701 0.078 Uiso calc R 1
C C23 0.8972(5) 0.32602(19) 0.57201(15) 0.0517(8) Uani d . 1
H H23 1.0298 0.2993 0.5595 0.062 Uiso calc R 1
C C24 0.9255(5) 0.41844(18) 0.58918(15) 0.0478(8) Uani d . 1
H H24 1.0736 0.4364 0.5857 0.057 Uiso calc R 1
C C25 0.7665(5) 0.48670(18) 0.56599(15) 0.0445(8) Uani d . 1
C C26 0.7655(5) 0.55076(19) 0.62732(15) 0.0473(8) Uani d . 1
C C27 0.9439(6) 0.5995(2) 0.64531(17) 0.0579(9) Uani d . 1
H H27 1.0637 0.5941 0.6187 0.070 Uiso calc R 1
C C28 0.9467(7) 0.6563(2) 0.70243(19) 0.0689(11) Uani d . 1
H H28 1.0685 0.6880 0.7141 0.083 Uiso calc R 1
C C29 0.7714(8) 0.6661(2) 0.74170(19) 0.0735(11) Uani d . 1
H H29 0.7737 0.7040 0.7801 0.088 Uiso calc R 1
C C30 0.5910(7) 0.6190(3) 0.7237(2) 0.0769(11) Uani d . 1
H H30 0.4705 0.6258 0.7497 0.092 Uiso calc R 1
C C31 0.5882(6) 0.5619(2) 0.66747(18) 0.0639(10) Uani d . 1
H H31 0.4659 0.5305 0.6562 0.077 Uiso calc R 1
C C32 0.8254(5) 0.52993(18) 0.49466(16) 0.0463(8) Uani d . 1
C C33 1.0225(6) 0.5258(2) 0.46656(18) 0.0657(10) Uani d . 1
H H33 1.1318 0.4952 0.4911 0.079 Uiso calc R 1
C C34 1.0599(7) 0.5669(2) 0.4016(2) 0.0775(11) Uani d . 1
H H34 1.1945 0.5640 0.3837 0.093 Uiso calc R 1
C C35 0.9025(9) 0.6109(2) 0.3643(2) 0.0819(12) Uani d . 1
H H35 0.9271 0.6365 0.3201 0.098 Uiso calc R 1
C C36 0.7087(8) 0.6173(3) 0.3919(2) 0.0832(12) Uani d . 1
H H36 0.6015 0.6490 0.3675 0.100 Uiso calc R 1
C C37 0.6699(6) 0.5769(2) 0.45641(19) 0.0672(10) Uani d . 1
H H37 0.5357 0.5815 0.4744 0.081 Uiso calc R 1
C C38 0.9078(5) 0.35643(19) 0.65091(17) 0.0507(8) Uani d . 1
C C39 1.1132(6) 0.3378(2) 0.69741(19) 0.0777(11) Uani d . 1
H H39A 1.2316 0.3399 0.6672 0.116 Uiso calc R 1
H H39B 1.1045 0.2836 0.7185 0.116 Uiso calc R 1
H H39C 1.1336 0.3781 0.7360 0.116 Uiso calc R 1
C C40 0.7142(6) 0.3532(2) 0.69333(18) 0.0746(11) Uani d . 1
H H40A 0.7318 0.3105 0.7299 0.112 Uiso calc R 1
H H40B 0.5905 0.3414 0.6606 0.112 Uiso calc R 1
H H40C 0.6958 0.4055 0.7169 0.112 Uiso calc R 1
C C41 0.4150(6) 0.2827(3) 0.43890(19) 0.0861(13) Uani d . 1
H H41A 0.3139 0.2858 0.4756 0.129 Uiso calc R 1
H H41B 0.4429 0.2258 0.4282 0.129 Uiso calc R 1
H H41C 0.3573 0.3100 0.3950 0.129 Uiso calc R 1
C C42 0.7733(6) 0.3204(3) 0.41183(18) 0.0894(13) Uani d . 1
H H42A 0.7149 0.3459 0.3671 0.134 Uiso calc R 1
H H42B 0.8086 0.2639 0.4024 0.134 Uiso calc R 1
H H42C 0.9000 0.3496 0.4301 0.134 Uiso calc R 1

loop_
_atom_site_aniso_label
_atom_site_aniso_U_11
_atom_site_aniso_U_22
_atom_site_aniso_U_33
_atom_site_aniso_U_12
_atom_site_aniso_U_13
_atom_site_aniso_U_23
O1 0.0441(15) 0.0572(16) 0.0609(14) 0.0073(12) 0.0087(11) 0.0137(12)
O2 0.0414(15) 0.0559(14) 0.0673(15) -0.0030(12) 0.0043(11) -0.0010(13)
N1 0.074(2) 0.0601(18) 0.0533(17) 0.0034(17) 0.0127(16) 0.0062(15)
N2 0.0567(19) 0.0626(18) 0.0491(15) -0.0036(16) 0.0016(14) 0.0005(15)
C1 0.080(3) 0.056(2) 0.055(2) 0.010(2) 0.0128(19) 0.0132(18)
C2 0.052(2) 0.067(2) 0.0475(18) -0.0064(19) 0.0055(16) 0.0105(18)
C3 0.0388(19) 0.062(2) 0.0487(17) 0.0012(17) 0.0071(14) 0.0104(17)
C4 0.038(2) 0.0494(18) 0.0488(18) 0.0008(17) 0.0044(15) 0.0077(16)
C5 0.060(2) 0.0406(18) 0.0450(17) -0.0001(17) 0.0051(16) 0.0051(16)
C6 0.073(3) 0.070(2) 0.054(2) -0.015(2) -0.0005(18) 0.0041(18)
C7 0.103(3) 0.074(3) 0.063(2) -0.030(3) -0.013(2) 0.004(2)
C8 0.123(4) 0.063(2) 0.052(2) -0.010(3) -0.007(3) -0.0036(19)
C9 0.112(4) 0.064(2) 0.050(2) -0.001(3) 0.015(2) 0.001(2)
C10 0.071(3) 0.062(2) 0.0504(19) 0.002(2) 0.0104(18) -0.0005(18)
C11 0.045(2) 0.050(2) 0.0389(16) 0.0017(18) 0.0066(15) 0.0007(16)
C12 0.056(3) 0.068(3) 0.062(2) -0.007(2) 0.0055(19) 0.006(2)
C13 0.073(3) 0.075(3) 0.077(3) -0.021(3) 0.015(2) -0.006(2)
C14 0.116(4) 0.054(2) 0.068(3) -0.014(3) 0.028(3) -0.012(2)
C15 0.101(4) 0.049(2) 0.071(3) 0.010(3) 0.010(2) -0.006(2)
C16 0.063(3) 0.053(2) 0.057(2) 0.006(2) 0.0021(18) -0.0016(17)
C17 0.046(2) 0.064(2) 0.0439(17) -0.0024(19) 0.0092(15) 0.0009(17)
C18 0.065(3) 0.092(3) 0.0494(18) -0.008(2) 0.0006(17) -0.0035(19)
C19 0.069(3) 0.090(3) 0.065(2) 0.013(2) 0.023(2) 0.004(2)
C20 0.111(4) 0.078(3) 0.080(3) -0.014(3) 0.015(3) -0.014(2)
C21 0.119(4) 0.075(3) 0.083(3) 0.036(3) 0.030(2) 0.018(2)
C22 0.087(3) 0.049(2) 0.057(2) -0.009(2) -0.0048(19) -0.0002(18)
C23 0.053(2) 0.048(2) 0.0535(19) 0.0044(18) 0.0021(16) -0.0003(16)
C24 0.036(2) 0.052(2) 0.0557(19) 0.0012(17) 0.0053(16) 0.0060(17)
C25 0.035(2) 0.0447(18) 0.0537(19) 0.0005(16) 0.0030(15) -0.0008(16)
C26 0.050(2) 0.0462(19) 0.0465(17) 0.0053(18) 0.0081(16) 0.0062(15)
C27 0.060(2) 0.062(2) 0.052(2) -0.006(2) 0.0089(18) 0.0011(18)
C28 0.084(3) 0.066(2) 0.056(2) -0.009(2) 0.000(2) 0.000(2)
C29 0.116(4) 0.055(2) 0.052(2) 0.007(3) 0.018(2) -0.0008(18)
C30 0.088(3) 0.074(3) 0.072(3) 0.015(3) 0.030(2) -0.003(2)
C31 0.060(3) 0.061(2) 0.072(2) 0.003(2) 0.015(2) -0.005(2)
C32 0.048(2) 0.0415(18) 0.0499(18) 0.0016(17) 0.0042(17) -0.0002(16)
C33 0.062(3) 0.070(3) 0.067(2) 0.002(2) 0.013(2) 0.011(2)
C34 0.087(3) 0.077(3) 0.073(2) -0.012(3) 0.032(2) 0.007(2)
C35 0.129(4) 0.062(2) 0.057(2) 0.003(3) 0.019(3) 0.008(2)
C36 0.110(4) 0.084(3) 0.056(2) 0.024(3) 0.008(2) 0.010(2)
C37 0.074(3) 0.070(2) 0.058(2) 0.012(2) 0.010(2) 0.001(2)
C38 0.048(2) 0.053(2) 0.0508(18) 0.0012(18) 0.0020(17) 0.0034(17)
C39 0.076(3) 0.069(2) 0.082(2) 0.012(2) -0.025(2) -0.002(2)
C40 0.080(3) 0.083(3) 0.062(2) -0.008(2) 0.009(2) 0.014(2)
C41 0.088(3) 0.101(3) 0.067(2) -0.023(3) -0.007(2) -0.006(2)
C42 0.086(3) 0.126(4) 0.058(2) 0.016(3) 0.018(2) -0.002(2)

loop_
_atom_type_symbol
_atom_type_description
_atom_type_scat_dispersion_real
_atom_type_scat_dispersion_imag
_atom_type_scat_source
C C 0.0033 0.0016 'International Tables Vol C Tables 4.2.6.8 and 6.1.1.4'
H H 0.0000 0.0000 'International Tables Vol C Tables 4.2.6.8 and 6.1.1.4'
N N 0.0061 0.0033 'International Tables Vol C Tables 4.2.6.8 and 6.1.1.4'
O O 0.0106 0.0060 'International Tables Vol C Tables 4.2.6.8 and 6.1.1.4'

loop_
_geom_angle_atom_site_label_1
_geom_angle_atom_site_label_2
_geom_angle_atom_site_label_3
_geom_angle
C4 O1 HO1 112(2)
C25 O2 HO2 104(3)
C1 N1 C20 110.8(3)
C1 N1 C21 109.4(3)
C20 N1 C21 110.2(3)
C42 N2 C41 111.1(3)
C42 N2 C22 111.3(3)
C41 N2 C22 110.1(3)
N1 C1 C2 114.8(3)
N1 C1 H1A 108.6
C2 C1 H1A 108.6
N1 C1 H1B 108.6
C2 C1 H1B 108.6
H1A C1 H1B 107.5
C1 C2 C17 121.1(3)
C1 C2 C3 124.9(3)
C17 C2 C3 59.09(19)
C1 C2 H2 113.7
C17 C2 H2 113.7
C3 C2 H2 113.7
C17 C3 C4 126.3(3)
C17 C3 C2 60.05(19)
C4 C3 C2 128.0(3)
C17 C3 H3 111.1
C4 C3 H3 111.1
C2 C3 H3 111.1
O1 C4 C11 108.4(3)
O1 C4 C3 112.0(2)
C11 C4 C3 108.6(3)
O1 C4 C5 107.8(2)
C11 C4 C5 107.4(2)
C3 C4 C5 112.4(3)
C6 C5 C10 118.2(3)
C6 C5 C4 124.9(3)
C10 C5 C4 116.9(3)
C5 C6 C7 120.5(3)
C5 C6 H6 119.7
C7 C6 H6 119.7
C8 C7 C6 120.9(4)
C8 C7 H7 119.6
C6 C7 H7 119.6
C7 C8 C9 119.6(3)
C7 C8 H8 120.2
C9 C8 H8 120.2
C8 C9 C10 119.9(4)
C8 C9 H9 120.0
C10 C9 H9 120.0
C9 C10 C5 120.9(4)
C9 C10 H10 119.5
C5 C10 H10 119.5
C12 C11 C16 117.4(3)
C12 C11 C4 122.7(3)
C16 C11 C4 119.8(3)
C11 C12 C13 121.1(4)
C11 C12 H12 119.5
C13 C12 H12 119.5
C14 C13 C12 120.4(4)
C14 C13 H13 119.8
C12 C13 H13 119.8
C13 C14 C15 119.7(4)
C13 C14 H14 120.2
C15 C14 H14 120.2
C14 C15 C16 120.0(4)
C14 C15 H15 120.0
C16 C15 H15 120.0
C15 C16 C11 121.5(4)
C15 C16 H16 119.3
C11 C16 H16 119.3
C18 C17 C19 112.4(3)
C18 C17 C3 120.9(3)
C19 C17 C3 116.3(3)
C18 C17 C2 119.9(3)
C19 C17 C2 117.5(3)
C3 C17 C2 60.86(19)
C17 C18 H18A 109.5
C17 C18 H18B 109.5
H18A C18 H18B 109.5
C17 C18 H18C 109.5
H18A C18 H18C 109.5
H18B C18 H18C 109.5
C17 C19 H19A 109.5
C17 C19 H19B 109.5
H19A C19 H19B 109.5
C17 C19 H19C 109.5
H19A C19 H19C 109.5
H19B C19 H19C 109.5
N1 C20 H20A 109.5
N1 C20 H20B 109.5
H20A C20 H20B 109.5
N1 C20 H20C 109.5
H20A C20 H20C 109.5
H20B C20 H20C 109.5
N1 C21 H21A 109.5
N1 C21 H21B 109.5
H21A C21 H21B 109.5
N1 C21 H21C 109.5
H21A C21 H21C 109.5
H21B C21 H21C 109.5
N2 C22 C23 114.8(3)
N2 C22 H22A 108.6
C23 C22 H22A 108.6
N2 C22 H22B 108.6
C23 C22 H22B 108.6
H22A C22 H22B 107.6
C22 C23 C38 121.8(3)
C22 C23 C24 126.2(3)
C38 C23 C24 59.69(19)
C22 C23 H23 113.0
C38 C23 H23 113.0
C24 C23 H23 113.0
C38 C24 C25 126.8(3)
C38 C24 C23 59.65(19)
C25 C24 C23 125.9(3)
C38 C24 H24 111.7
C25 C24 H24 111.7
C23 C24 H24 111.7
O2 C25 C24 112.0(3)
O2 C25 C26 107.1(3)
C24 C25 C26 109.2(2)
O2 C25 C32 107.9(2)
C24 C25 C32 111.5(2)
C26 C25 C32 109.0(2)
C27 C26 C31 117.7(3)
C27 C26 C25 120.6(3)
C31 C26 C25 121.7(3)
C26 C27 C28 121.0(3)
C26 C27 H27 119.5
C28 C27 H27 119.5
C29 C28 C27 120.5(4)
C29 C28 H28 119.7
C27 C28 H28 119.7
C28 C29 C30 119.2(3)
C28 C29 H29 120.4
C30 C29 H29 120.4
C31 C30 C29 120.5(4)
C31 C30 H30 119.8
C29 C30 H30 119.8
C30 C31 C26 121.1(4)
C30 C31 H31 119.5
C26 C31 H31 119.5
C33 C32 C37 117.2(3)
C33 C32 C25 124.9(3)
C37 C32 C25 117.9(3)
C32 C33 C34 120.7(4)
C32 C33 H33 119.7
C34 C33 H33 119.7
C35 C34 C33 120.8(4)
C35 C34 H34 119.6
C33 C34 H34 119.6
C34 C35 C36 119.4(4)
C34 C35 H35 120.3
C36 C35 H35 120.3
C35 C36 C37 120.3(4)
C35 C36 H36 119.9
C37 C36 H36 119.9
C32 C37 C36 121.6(4)
C32 C37 H37 119.2
C36 C37 H37 119.2
C40 C38 C39 113.1(3)
C40 C38 C23 120.4(3)
C39 C38 C23 116.0(3)
C40 C38 C24 121.3(3)
C39 C38 C24 116.0(3)
C23 C38 C24 60.66(19)
C38 C39 H39A 109.5
C38 C39 H39B 109.5
H39A C39 H39B 109.5
C38 C39 H39C 109.5
H39A C39 H39C 109.5
H39B C39 H39C 109.5
C38 C40 H40A 109.5
C38 C40 H40B 109.5
H40A C40 H40B 109.5
C38 C40 H40C 109.5
H40A C40 H40C 109.5
H40B C40 H40C 109.5
N2 C41 H41A 109.5
N2 C41 H41B 109.5
H41A C41 H41B 109.5
N2 C41 H41C 109.5
H41A C41 H41C 109.5
H41B C41 H41C 109.5
N2 C42 H42A 109.5
N2 C42 H42B 109.5
H42A C42 H42B 109.5
N2 C42 H42C 109.5
H42A C42 H42C 109.5
H42B C42 H42C 109.5

loop_
_geom_bond_atom_site_label_1
_geom_bond_atom_site_label_2
_geom_bond_distance
O1 C4 1.436(4)
O1 HO1 0.98(4)
O2 C25 1.432(4)
O2 HO2 0.90(4)
N1 C1 1.463(4)
N1 C20 1.466(4)
N1 C21 1.471(4)
N2 C42 1.458(4)
N2 C41 1.473(4)
N2 C22 1.473(4)
C1 C2 1.513(4)
C1 H1A 0.9700
C1 H1B 0.9700
C2 C17 1.532(4)
C2 C3 1.544(4)
C2 H2 0.9800
C3 C17 1.516(4)
C3 C4 1.524(4)
C3 H3 0.9800
C4 C11 1.518(4)
C4 C5 1.546(4)
C5 C6 1.374(4)
C5 C10 1.388(4)
C6 C7 1.383(4)
C6 H6 0.9300
C7 C8 1.365(5)
C7 H7 0.9300
C8 C9 1.368(5)
C8 H8 0.9300
C9 C10 1.385(4)
C9 H9 0.9300
C10 H10 0.9300
C11 C12 1.383(4)
C11 C16 1.389(4)
C12 C13 1.384(5)
C12 H12 0.9300
C13 C14 1.368(5)
C13 H13 0.9300
C14 C15 1.371(5)
C14 H14 0.9300
C15 C16 1.382(5)
C15 H15 0.9300
C16 H16 0.9300
C17 C18 1.501(4)
C17 C19 1.514(4)
C18 H18A 0.9600
C18 H18B 0.9600
C18 H18C 0.9600
C19 H19A 0.9600
C19 H19B 0.9600
C19 H19C 0.9600
C20 H20A 0.9600
C20 H20B 0.9600
C20 H20C 0.9600
C21 H21A 0.9600
C21 H21B 0.9600
C21 H21C 0.9600
C22 C23 1.505(4)
C22 H22A 0.9700
C22 H22B 0.9700
C23 C38 1.519(4)
C23 C24 1.534(4)
C23 H23 0.9800
C24 C38 1.519(4)
C24 C25 1.524(4)
C24 H24 0.9800
C25 C26 1.526(4)
C25 C32 1.549(4)
C26 C27 1.386(4)
C26 C31 1.392(4)
C27 C28 1.389(5)
C27 H27 0.9300
C28 C29 1.368(5)
C28 H28 0.9300
C29 C30 1.382(5)
C29 H29 0.9300
C30 C31 1.379(5)
C30 H30 0.9300
C31 H31 0.9300
C32 C33 1.377(4)
C32 C37 1.380(4)
C33 C34 1.397(5)
C33 H33 0.9300
C34 C35 1.355(5)
C34 H34 0.9300
C35 C36 1.357(5)
C35 H35 0.9300
C36 C37 1.385(5)
C36 H36 0.9300
C37 H37 0.9300
C38 C40 1.492(4)
C38 C39 1.515(4)
C39 H39A 0.9600
C39 H39B 0.9600
C39 H39C 0.9600
C40 H40A 0.9600
C40 H40B 0.9600
C40 H40C 0.9600
C41 H41A 0.9600
C41 H41B 0.9600
C41 H41C 0.9600
C42 H42A 0.9600
C42 H42B 0.9600
C42 H42C 0.9600

loop_
_geom_hbond_atom_site_label_D
_geom_hbond_atom_site_label_H
_geom_hbond_atom_site_label_A
_geom_hbond_distance_DH
_geom_hbond_distance_HA
_geom_hbond_distance_DA
_geom_hbond_angle_DHA
O1 HO1 N1 0.98(4) 1.88(4) 2.782(4) 152(3)
O2 HO2 N2 0.90(4) 1.86(4) 2.716(4) 157(3)

loop_
_geom_torsion_atom_site_label_1
_geom_torsion_atom_site_label_2
_geom_torsion_atom_site_label_3
_geom_torsion_atom_site_label_4
_geom_torsion
C20 N1 C1 C2 62.1(4)
C21 N1 C1 C2 -176.2(3)
N1 C1 C2 C17 128.8(3)
N1 C1 C2 C3 56.9(4)
C1 C2 C3 C17 108.4(3)
C1 C2 C3 C4 -6.3(5)
C17 C2 C3 C4 -114.7(3)
C17 C3 C4 O1 -58.2(4)
C2 C3 C4 O1 19.6(4)
C17 C3 C4 C11 61.5(4)
C2 C3 C4 C11 139.3(3)
C17 C3 C4 C5 -179.8(3)
C2 C3 C4 C5 -102.0(3)
O1 C4 C5 C6 -124.3(3)
C11 C4 C5 C6 119.1(3)
C3 C4 C5 C6 -0.3(4)
O1 C4 C5 C10 57.5(4)
C11 C4 C5 C10 -59.2(4)
C3 C4 C5 C10 -178.5(3)
C10 C5 C6 C7 -1.6(5)
C4 C5 C6 C7 -179.8(3)
C5 C6 C7 C8 1.7(5)
C6 C7 C8 C9 -1.1(6)
C7 C8 C9 C10 0.4(6)
C8 C9 C10 C5 -0.3(6)
C6 C5 C10 C9 0.9(5)
C4 C5 C10 C9 179.2(3)
O1 C4 C11 C12 5.6(4)
C3 C4 C11 C12 -116.3(3)
C5 C4 C11 C12 121.9(3)
O1 C4 C11 C16 -175.6(2)
C3 C4 C11 C16 62.5(4)
C5 C4 C11 C16 -59.3(4)
C16 C11 C12 C13 1.1(5)
C4 C11 C12 C13 179.9(3)
C11 C12 C13 C14 -0.5(5)
C12 C13 C14 C15 0.2(6)
C13 C14 C15 C16 -0.5(6)
C14 C15 C16 C11 1.2(5)
C12 C11 C16 C15 -1.4(5)
C4 C11 C16 C15 179.7(3)
C4 C3 C17 C18 7.9(5)
C2 C3 C17 C18 -109.3(4)
C4 C3 C17 C19 -134.4(3)
C2 C3 C17 C19 108.3(3)
C4 C3 C17 C2 117.3(4)
C1 C2 C17 C18 -3.7(4)
C3 C2 C17 C18 111.0(3)
C1 C2 C17 C19 138.9(3)
C3 C2 C17 C19 -106.4(3)
C1 C2 C17 C3 -114.7(3)
C42 N2 C22 C23 60.4(4)
C41 N2 C22 C23 -176.0(3)
N2 C22 C23 C38 125.7(3)
N2 C22 C23 C24 52.1(4)
C22 C23 C24 C38 109.1(3)
C22 C23 C24 C25 -6.6(5)
C38 C23 C24 C25 -115.7(3)
C38 C24 C25 O2 -51.7(4)
C23 C24 C25 O2 24.6(4)
C38 C24 C25 C26 66.8(4)
C23 C24 C25 C26 143.0(3)
C38 C24 C25 C32 -172.7(3)
C23 C24 C25 C32 -96.4(3)
O2 C25 C26 C27 -171.6(3)
C24 C25 C26 C27 66.9(3)
C32 C25 C26 C27 -55.1(4)
O2 C25 C26 C31 9.0(4)
C24 C25 C26 C31 -112.5(3)
C32 C25 C26 C31 125.5(3)
C31 C26 C27 C28 1.2(5)
C25 C26 C27 C28 -178.2(3)
C26 C27 C28 C29 -0.8(5)
C27 C28 C29 C30 -0.3(5)
C28 C29 C30 C31 0.9(5)
C29 C30 C31 C26 -0.4(5)
C27 C26 C31 C30 -0.7(5)
C25 C26 C31 C30 178.7(3)
O2 C25 C32 C33 -140.8(3)
C24 C25 C32 C33 -17.5(4)
C26 C25 C32 C33 103.1(3)
O2 C25 C32 C37 39.8(4)
C24 C25 C32 C37 163.1(3)
C26 C25 C32 C37 -76.3(3)
C37 C32 C33 C34 -0.7(5)
C25 C32 C33 C34 179.9(3)
C32 C33 C34 C35 -0.8(6)
C33 C34 C35 C36 2.3(6)
C34 C35 C36 C37 -2.2(6)
C33 C32 C37 C36 0.8(5)
C25 C32 C37 C36 -179.7(3)
C35 C36 C37 C32 0.6(6)
C22 C23 C38 C40 -5.2(5)
C24 C23 C38 C40 111.2(3)
C22 C23 C38 C39 137.1(3)
C24 C23 C38 C39 -106.6(3)
C22 C23 C38 C24 -116.3(3)
C25 C24 C38 C40 4.5(5)
C23 C24 C38 C40 -109.7(3)
C25 C24 C38 C39 -139.2(3)
C23 C24 C38 C39 106.6(3)
C25 C24 C38 C23 114.2(3)

loop_
_cod_related_entry_id
_cod_related_entry_database
_cod_related_entry_code
1 ChemSpider 24737136
